data_7050368
loop_
_publ_author_name
'Jay Kochi'
'Milya G. Davlieva'
'Sergey V. Lindeman'

_publ_section_title
;
Structural Effects of Carbon-Monoxide Coordination
to Carbon Centers. p and s Bindings in Aliphatic Acyl versus Aromatic
Aroyl Cations
;
_journal_name_full 'New J.Chem.(Nouv.J.Chim.)'
_journal_year 2004
_chemical_formula_moiety 'C10 H11 O, Cl6 Sb'
_chemical_formula_structural '(C10 H11 O)^+^, (Cl6 Sb)^-^'
_chemical_formula_sum 'C10 H11 Cl6 O Sb'
_chemical_formula_weight 481.64
_chemical_name_common '2',4',6'-Trimethylphenyloxocarbonium hexachloroantimonate'
_chemical_name_systematic
;
2',4',6'-Trimethylphenyloxocarbonium hexachloroantimonate
;
_space_group_IT_number 14
_symmetry_cell_setting monoclinic
_symmetry_space_group_name_Hall '-P 2ybc'
_symmetry_space_group_name_H-M 'P 1 21/c 1'
_atom_sites_solution_hydrogens geom
_atom_sites_solution_primary direct
_atom_sites_solution_secondary difmap
_cell_angle_alpha 90.00
_cell_angle_beta 104.6650(10)
_cell_angle_gamma 90.00
_cell_formula_units_Z 8
_cell_length_a 9.2849(5)
_cell_length_b 25.0381(12)
_cell_length_c 14.9209(7)
_cell_measurement_reflns_used 8148
_cell_measurement_temperature 123(2)
_cell_measurement_theta_max 30
_cell_measurement_theta_min 2
_cell_volume 3355.8(3)
_diffrn_ambient_temperature 123(2)
_diffrn_measurement_device 'Siemens SMART'
_diffrn_measurement_method
;
\w-scan, frame range 0.3 deg, hemisphere
;
_diffrn_radiation_monochromator graphite
_diffrn_radiation_source 'fine-focus sealed tube'
_diffrn_radiation_type MoK\a
_diffrn_radiation_wavelength 0.71073
_diffrn_reflns_av_R_equivalents 0.0219
_diffrn_reflns_av_sigmaI/netI 0.0213
_diffrn_reflns_limit_h_max 13
_diffrn_reflns_limit_h_min -13
_diffrn_reflns_limit_k_max 35
_diffrn_reflns_limit_k_min 0
_diffrn_reflns_limit_l_max 22
_diffrn_reflns_limit_l_min 0
_diffrn_reflns_number 36634
_diffrn_reflns_theta_max 31.86
_diffrn_reflns_theta_min 1.63
_diffrn_standards_decay_% 0
_diffrn_standards_interval_count 0
_diffrn_standards_interval_time 0
_diffrn_standards_number 0
_exptl_absorpt_coefficient_mu 2.585
_exptl_absorpt_correction_T_max 0.834
_exptl_absorpt_correction_T_min 0.633
_exptl_absorpt_correction_type multi-scan
_exptl_absorpt_process_details 'Semi-empirical (SADABS procedure)'
_exptl_crystal_colour colorless
_exptl_crystal_density_diffrn 1.907
_exptl_crystal_density_meas ?
_exptl_crystal_density_method none
_exptl_crystal_description prism
_exptl_crystal_F_000 1856
_exptl_crystal_size_max 0.25
_exptl_crystal_size_mid 0.2
_exptl_crystal_size_min 0.07
_refine_ls_extinction_coef ?
_refine_ls_extinction_method none
_refine_ls_goodness_of_fit_ref 1.041
_refine_ls_hydrogen_treatment mixed
_refine_ls_matrix_type full
_refine_ls_number_parameters 350
_refine_ls_number_reflns 10739
_refine_ls_number_restraints 0
_refine_ls_restrained_S_all 1.041
_refine_ls_R_factor_all 0.0343
_refine_ls_R_factor_gt 0.0276
_refine_ls_shift/su_max 0.004
_refine_ls_shift/su_mean 0.000
_refine_ls_structure_factor_coef Fsqd
_refine_ls_weighting_details 'calc w=1/[\s^2^(Fo^2^)+(0.0291P)^2^+2.2044P] where P=(Fo^2^+2Fc^2^)/3'
_refine_ls_weighting_scheme calc
_refine_ls_wR_factor_gt 0.0630
_refine_ls_wR_factor_ref 0.0661
_reflns_number_gt 9254
_reflns_number_total 10746
_reflns_threshold_expression >2sigma(I)
_cod_original_sg_symbol_H-M 'P 21/c'
_cod_database_code 7050368

loop_
_symmetry_equiv_pos_as_xyz
'x, y, z'
'-x, y+1/2, -z+1/2'
'-x, -y, -z'
'x, -y-1/2, z-1/2'

loop_
_atom_site_label
_atom_site_type_symbol
_atom_site_fract_x
_atom_site_fract_y
_atom_site_fract_z
_atom_site_U_iso_or_equiv
_atom_site_adp_type
_atom_site_occupancy
_atom_site_symmetry_multiplicity
_atom_site_calc_flag
_atom_site_refinement_flags
_atom_site_disorder_assembly
_atom_site_disorder_group
Sb1 Sb 0.009116(13) 0.122223(5) 0.777176(9) 0.02462(4) Uani 1 1 d . . .
Cl1 Cl -0.18979(6) 0.06258(2) 0.77016(5) 0.04367(13) Uani 1 1 d . . .
Cl2 Cl -0.10248(7) 0.15186(3) 0.62481(4) 0.04864(15) Uani 1 1 d . . .
Cl3 Cl 0.20905(6) 0.18195(3) 0.78317(5) 0.05114(16) Uani 1 1 d . . .
Cl4 Cl 0.12297(7) 0.09408(3) 0.92956(4) 0.04900(15) Uani 1 1 d . . .
Cl5 Cl 0.13611(8) 0.05436(3) 0.71833(5) 0.05281(16) Uani 1 1 d . . .
Cl6 Cl -0.11909(8) 0.18973(2) 0.83616(5) 0.04991(15) Uani 1 1 d . . .
Sb2 Sb 0.502225(13) 0.131827(5) 0.275771(9) 0.02390(4) Uani 1 1 d . . .
Cl7 Cl 0.70153(6) 0.07562(2) 0.26269(4) 0.03841(12) Uani 1 1 d . . .
Cl8 Cl 0.61084(6) 0.14187(2) 0.43592(4) 0.03702(11) Uani 1 1 d . . .
Cl9 Cl 0.36943(6) 0.05602(2) 0.30439(4) 0.04036(12) Uani 1 1 d . . .
Cl10 Cl 0.63814(7) 0.20747(2) 0.24656(4) 0.04319(13) Uani 1 1 d . . .
Cl11 Cl 0.39313(7) 0.12375(3) 0.11582(4) 0.04392(13) Uani 1 1 d . . .
Cl12 Cl 0.30484(7) 0.18825(3) 0.28988(5) 0.05101(16) Uani 1 1 d . . .
O1 O 0.2377(3) 0.25450(11) 0.5555(2) 0.1079(11) Uani 1 1 d . . .
C1 C 0.2460(2) 0.15631(10) 0.53091(16) 0.0369(5) Uani 1 1 d . . .
C2 C 0.1256(2) 0.13420(10) 0.46295(16) 0.0359(5) Uani 1 1 d . . .
C3 C 0.1287(3) 0.08007(10) 0.45158(17) 0.0419(5) Uani 1 1 d . . .
H3 H 0.0505 0.0633 0.4069 0.052(8) Uiso 1 1 calc R . .
C4 C 0.2448(3) 0.04869(11) 0.5043(2) 0.0472(6) Uani 1 1 d . . .
C5 C 0.3612(3) 0.07255(12) 0.56938(18) 0.0488(6) Uani 1 1 d . . .
H5 H 0.4396 0.0507 0.6038 0.060(9) Uiso 1 1 calc R . .
C6 C 0.3666(3) 0.12612(12) 0.58545(17) 0.0434(6) Uani 1 1 d . . .
C7 C 0.0043(3) 0.16885(12) 0.4071(2) 0.0492(6) Uani 1 1 d . . .
H7A H -0.0499 0.1856 0.4481 0.099(13) Uiso 1 1 calc R . .
H7B H -0.0645 0.1470 0.3608 0.110(15) Uiso 1 1 calc R . .
H7C H 0.0479 0.1966 0.3757 0.114(16) Uiso 1 1 calc R . .
C8 C 0.2420(5) -0.01034(13) 0.4896(3) 0.0759(11) Uani 1 1 d . . .
H8A H 0.1391 -0.0221 0.4643 0.114 Uiso 0.50 1 calc PR . .
H8B H 0.2837 -0.0283 0.5488 0.114 Uiso 0.50 1 calc PR . .
H8C H 0.3015 -0.0193 0.4460 0.114 Uiso 0.50 1 calc PR . .
H8D H 0.3438 -0.0244 0.5085 0.114 Uiso 0.50 1 calc PR . .
H8E H 0.1992 -0.0182 0.4239 0.114 Uiso 0.50 1 calc PR . .
H8F H 0.1814 -0.0272 0.5267 0.114 Uiso 0.50 1 calc PR . .
C9 C 0.4907(3) 0.15343(17) 0.6550(2) 0.0653(9) Uani 1 1 d . . .
H9A H 0.5424 0.1274 0.7010 0.15(2) Uiso 1 1 calc R . .
H9B H 0.4494 0.1819 0.6861 0.16(2) Uiso 1 1 calc R . .
H9C H 0.5612 0.1688 0.6231 0.117(16) Uiso 1 1 calc R . .
C10 C 0.2434(3) 0.21029(13) 0.5455(2) 0.0595(7) Uani 1 1 d . . .
O2 O 0.9597(3) 0.20939(10) 0.15519(19) 0.0802(8) Uani 1 1 d . . .
C11 C 0.7967(2) 0.14159(9) 0.05500(16) 0.0338(4) Uani 1 1 d . . .
C12 C 0.6647(2) 0.15962(9) -0.00777(16) 0.0351(4) Uani 1 1 d . . .
C13 C 0.5784(2) 0.12106(9) -0.06121(16) 0.0362(5) Uani 1 1 d . . .
H13 H 0.4882 0.1312 -0.1040 0.049(8) Uiso 1 1 calc R . .
C14 C 0.6197(2) 0.06726(10) -0.05428(17) 0.0374(5) Uani 1 1 d . . .
C15 C 0.7514(3) 0.05157(9) 0.00871(19) 0.0394(5) Uani 1 1 d . . .
H15 H 0.7779 0.0148 0.0126 0.053(8) Uiso 1 1 calc R . .
C16 C 0.8437(2) 0.08724(9) 0.06507(16) 0.0341(4) Uani 1 1 d . . .
C17 C 0.6224(3) 0.21745(10) -0.0147(2) 0.0530(7) Uani 1 1 d . . .
H17A H 0.6918 0.2374 -0.0418 0.122(17) Uiso 1 1 calc R . .
H17B H 0.6267 0.2314 0.0473 0.127(17) Uiso 1 1 calc R . .
H17C H 0.5210 0.2214 -0.0541 0.107(14) Uiso 1 1 calc R . .
C18 C 0.5217(3) 0.02705(13) -0.1147(2) 0.0571(7) Uani 1 1 d . . .
H18A H 0.5275 0.0317 -0.1789 0.115(16) Uiso 1 1 calc R . .
H18B H 0.4186 0.0321 -0.1112 0.093(13) Uiso 1 1 calc R . .
H18C H 0.5548 -0.0090 -0.0937 0.105(15) Uiso 1 1 calc R . .
C19 C 0.9851(3) 0.07114(12) 0.1337(2) 0.0505(7) Uani 1 1 d . . .
H19A H 1.0675 0.0931 0.1245 0.123(16) Uiso 1 1 calc R . .
H19B H 1.0059 0.0334 0.1246 0.105(14) Uiso 1 1 calc R . .
H19C H 0.9741 0.0764 0.1967 0.104(14) Uiso 1 1 calc R . .
C20 C 0.8859(3) 0.17899(11) 0.1106(2) 0.0494(6) Uani 1 1 d . . .
